data_2108673
loop_
_publ_author_name
'Budzikur, Daria'
'Szklarz, Przemys\/law'
'Kinzhybalo, Vasyl'
'\'Slepokura, Katarzyna A.'

_publ_section_title
;
 Crystal structures and phase transitions of imidazolium hypodiphosphates
;
_journal_coeditor_code YB5027
_journal_issue 5
_journal_name_full 'Acta Crystallographica Section B'
_journal_page_first
;
;
_journal_paper_doi 10.1107/S2052520620011439
_journal_volume 76
_journal_year 2020
_chemical_absolute_configuration ad
_chemical_formula_moiety '2(C3 H5 N2), (H2 O6 P2)'
_chemical_formula_sum 'C6 H12 N4 O6 P2'
_chemical_formula_weight 298.14
_space_group_crystal_system tetragonal
_space_group_IT_number 96
_space_group_name_Hall 'P 4nw 2abw'
_space_group_name_H-M_alt 'P 43 21 2'
_atom_sites_solution_hydrogens difmap
_atom_sites_solution_primary dual
_atom_sites_solution_secondary difmap
_audit_creation_method SHELXL-2014/7
_cell_angle_alpha 90
_cell_angle_beta 90
_cell_angle_gamma 90
_cell_formula_units_Z 4
_cell_length_a 8.966(2)
_cell_length_b 8.966(2)
_cell_length_c 15.462(4)
_cell_measurement_reflns_used 5341
_cell_measurement_temperature 110(2)
_cell_measurement_theta_max 28.44
_cell_measurement_theta_min 2.61
_cell_volume 1243.0(5)
_computing_cell_refinement 'CrysAlisPro 1.171.39.46 (Rigaku OD, 2018)'
_computing_data_collection 'CrysAlisPro 1.171.39.46 (Rigaku OD, 2018)'
_computing_data_reduction 'CrysAlisPro 1.171.39.46 (Rigaku OD, 2018)'
_computing_structure_refinement 'SHELXL-2014/7 (Sheldrick, 2015)'
_computing_structure_solution 'SHELXT-2014/7 (Sheldrick, 2015)'
_diffrn_ambient_temperature 110(2)
_diffrn_detector 'CCD plate'
_diffrn_detector_area_resol_mean 10.3456
_diffrn_detector_type Ruby
_diffrn_measured_fraction_theta_full 1.000
_diffrn_measured_fraction_theta_max 0.969
_diffrn_measurement_device 'four-circle diffractometer'
_diffrn_measurement_device_type 'Agilent Technologies, Xcalibur R'
_diffrn_measurement_method 'omega scans'
_diffrn_radiation_monochromator graphite
_diffrn_radiation_type MoK\a
_diffrn_radiation_wavelength 0.71073
_diffrn_reflns_av_R_equivalents 0.0373
_diffrn_reflns_av_unetI/netI 0.0234
_diffrn_reflns_Laue_measured_fraction_full 1.000
_diffrn_reflns_Laue_measured_fraction_max 0.969
_diffrn_reflns_limit_h_max 11
_diffrn_reflns_limit_h_min -11
_diffrn_reflns_limit_k_max 10
_diffrn_reflns_limit_k_min -11
_diffrn_reflns_limit_l_max 19
_diffrn_reflns_limit_l_min -20
_diffrn_reflns_number 13584
_diffrn_reflns_point_group_measured_fraction_full 1.000
_diffrn_reflns_point_group_measured_fraction_max 0.957
_diffrn_reflns_theta_full 25.242
_diffrn_reflns_theta_max 28.762
_diffrn_reflns_theta_min 2.626
_diffrn_source 'fine-focus sealed X-ray tube'
_diffrn_source_type 'Enhance (Mo) X-ray Source'
_exptl_absorpt_coefficient_mu 0.376
_exptl_absorpt_correction_T_max 0.983
_exptl_absorpt_correction_T_min 0.867
_exptl_absorpt_correction_type analytical
_exptl_absorpt_process_details
;
CrysAlisPro 1.171.39.46 (Rigaku Oxford Diffraction, 2018)
Analytical numeric absorption correction using a multifaceted crystal
   model based on expressions derived by R.C. Clark & J.S. Reid.
(Clark, R. C. & Reid, J. S. (1995). Acta Cryst. A51, 887-897)
Empirical absorption correction using spherical harmonics,
 implemented in SCALE3 ABSPACK scaling algorithm.
;
_exptl_crystal_colour colourless
_exptl_crystal_density_diffrn 1.593
_exptl_crystal_description column
_exptl_crystal_F_000 616
_exptl_crystal_size_max 0.42
_exptl_crystal_size_mid 0.06
_exptl_crystal_size_min 0.05
_refine_diff_density_max 0.297
_refine_diff_density_min -0.298
_refine_diff_density_rms 0.048
_refine_ls_abs_structure_details
;
 Flack x determined using 519 quotients [(I+)-(I-)]/[(I+)+(I-)]
 (Parsons, Flack and Wagner, Acta Cryst. B69 (2013) 249-259).
;
_refine_ls_abs_structure_Flack 0.03(4)
_refine_ls_extinction_method none
_refine_ls_goodness_of_fit_ref 1.084
_refine_ls_hydrogen_treatment mixed
_refine_ls_matrix_type full
_refine_ls_number_parameters 94
_refine_ls_number_reflns 1550
_refine_ls_number_restraints 0
_refine_ls_restrained_S_all 1.084
_refine_ls_R_factor_all 0.0326
_refine_ls_R_factor_gt 0.0284
_refine_ls_shift/su_max 0.001
_refine_ls_shift/su_mean 0.000
_refine_ls_structure_factor_coef Fsqd
_refine_ls_weighting_details 'w=1/[\s^2^(Fo^2^)+(0.0313P)^2^+0.3895P] where P=(Fo^2^+2Fc^2^)/3'
_refine_ls_weighting_scheme calc
_refine_ls_wR_factor_gt 0.0631
_refine_ls_wR_factor_ref 0.0646
_reflns_Friedel_coverage 0.601
_reflns_Friedel_fraction_full 1.000
_reflns_Friedel_fraction_max 0.937
_reflns_number_gt 1444
_reflns_number_total 1550
_reflns_threshold_expression 'I > 2\s(I)'
_cod_data_source_file yb5027sup1.cif
_cod_data_source_block II
_cod_original_cell_volume 1243.0(6)
_cod_database_code 2108673
_shelx_shelxl_version_number 2014/7
_shelx_space_group_comment
;
The symmetry employed for this shelxl refinement is uniquely defined
by the following loop, which should always be used as a source of
symmetry information in preference to the above space-group names.
They are only intended as comments.
;
_shelx_estimated_absorpt_t_min 0.858
_shelx_estimated_absorpt_t_max 0.981

loop_
_space_group_symop_operation_xyz
'x, y, z'
'-x, -y, z+1/2'
'-y+1/2, x+1/2, z+3/4'
'y+1/2, -x+1/2, z+1/4'
'-x+1/2, y+1/2, -z+3/4'
'x+1/2, -y+1/2, -z+1/4'
'y, x, -z'
'-y, -x, -z+1/2'

loop_
_atom_site_label
_atom_site_type_symbol
_atom_site_fract_x
_atom_site_fract_y
_atom_site_fract_z
_atom_site_U_iso_or_equiv
_atom_site_adp_type
_atom_site_occupancy
_atom_site_site_symmetry_order
_atom_site_calc_flag
_atom_site_refinement_flags_posn
_atom_site_refinement_flags_adp
_atom_site_refinement_flags_occupancy
_atom_site_disorder_assembly
_atom_site_disorder_group
P1 P 0.31970(6) 0.24790(6) 0.56384(3) 0.01203(14) Uani 1 1 d . . . . .
O1 O 0.29901(18) 0.08245(17) 0.57054(11) 0.0214(4) Uani 1 1 d . . . . .
O2 O 0.47546(16) 0.30850(17) 0.57853(10) 0.0161(3) Uani 1 1 d . . . . .
O3 O 0.21351(18) 0.33388(19) 0.62805(10) 0.0189(4) Uani 1 1 d . . . . .
H3 H 0.131(4) 0.288(4) 0.635(2) 0.054(11) Uiso 1 1 d . . . . .
N1 N 0.4969(2) 0.6045(2) 0.61837(13) 0.0187(4) Uani 1 1 d . . . . .
H1N H 0.493(4) 0.518(4) 0.606(2) 0.038(9) Uiso 1 1 d . . . . .
N3 N 0.4378(2) 0.8365(2) 0.61309(13) 0.0189(4) Uani 1 1 d . . . . .
H3N H 0.401(4) 0.911(4) 0.599(2) 0.046(10) Uiso 1 1 d . . . . .
C2 C 0.4252(3) 0.7072(2) 0.57305(15) 0.0195(5) Uani 1 1 d . . . . .
H2 H 0.3733 0.6906 0.5204 0.023 Uiso 1 1 calc R U . . .
C4 C 0.5189(2) 0.8159(3) 0.68759(16) 0.0196(5) Uani 1 1 d . . . . .
H4 H 0.5442 0.8902 0.7288 0.024 Uiso 1 1 calc R U . . .
C5 C 0.5557(2) 0.6700(2) 0.69101(15) 0.0187(4) Uani 1 1 d . . . . .
H5 H 0.6115 0.6220 0.7352 0.022 Uiso 1 1 calc R U . . .

loop_
_atom_site_aniso_label
_atom_site_aniso_U_11
_atom_site_aniso_U_22
_atom_site_aniso_U_33
_atom_site_aniso_U_23
_atom_site_aniso_U_13
_atom_site_aniso_U_12
P1 0.0132(3) 0.0100(3) 0.0128(2) 0.0010(2) -0.0022(2) -0.0007(2)
O1 0.0240(9) 0.0120(7) 0.0281(9) 0.0037(7) -0.0086(7) -0.0015(6)
O2 0.0146(8) 0.0151(7) 0.0188(8) 0.0010(6) -0.0040(6) -0.0008(6)
O3 0.0188(8) 0.0208(9) 0.0170(8) -0.0033(6) 0.0040(6) -0.0051(7)
N1 0.0191(10) 0.0135(10) 0.0236(10) -0.0021(8) 0.0005(8) 0.0007(7)
N3 0.0217(10) 0.0127(10) 0.0225(10) 0.0001(8) -0.0044(8) 0.0030(8)
C2 0.0203(11) 0.0181(11) 0.0200(11) -0.0025(8) -0.0032(9) 0.0009(8)
C4 0.0201(11) 0.0172(11) 0.0216(11) -0.0027(10) -0.0037(10) 0.0001(9)
C5 0.0181(10) 0.0177(11) 0.0201(10) 0.0003(10) -0.0023(9) -0.0006(9)

loop_
_atom_type_symbol
_atom_type_description
_atom_type_scat_dispersion_real
_atom_type_scat_dispersion_imag
_atom_type_scat_source
C C 0.0033 0.0016 'International Tables Vol C Tables 4.2.6.8 and 6.1.1.4'
H H 0.0000 0.0000 'International Tables Vol C Tables 4.2.6.8 and 6.1.1.4'
N N 0.0061 0.0033 'International Tables Vol C Tables 4.2.6.8 and 6.1.1.4'
O O 0.0106 0.0060 'International Tables Vol C Tables 4.2.6.8 and 6.1.1.4'
P P 0.1023 0.0942 'International Tables Vol C Tables 4.2.6.8 and 6.1.1.4'

loop_
_geom_angle_atom_site_label_1
_geom_angle_atom_site_label_2
_geom_angle_atom_site_label_3
_geom_angle
_geom_angle_site_symmetry_1
_geom_angle_site_symmetry_3
_geom_angle_publ_flag
O1 P1 O2 117.29(9) . . yes
O1 P1 O3 111.45(10) . . yes
O2 P1 O3 106.66(9) . . yes
O1 P1 P1 108.62(7) . 7_556 yes
O2 P1 P1 107.62(6) . 7_556 yes
O3 P1 P1 104.37(7) . 7_556 yes
P1 O3 H3 112(2) . . ?
C2 N1 C5 108.7(2) . . ?
C2 N1 H1N 122(2) . . ?
C5 N1 H1N 129(2) . . ?
C2 N3 C4 108.7(2) . . ?
C2 N3 H3N 126(2) . . ?
C4 N3 H3N 125(2) . . ?
N3 C2 N1 108.8(2) . . ?
N3 C2 H2 125.6 . . ?
N1 C2 H2 125.6 . . ?
C5 C4 N3 107.0(2) . . ?
C5 C4 H4 126.5 . . ?
N3 C4 H4 126.5 . . ?
C4 C5 N1 106.8(2) . . ?
C4 C5 H5 126.6 . . ?
N1 C5 H5 126.6 . . ?

loop_
_geom_bond_atom_site_label_1
_geom_bond_atom_site_label_2
_geom_bond_distance
_geom_bond_site_symmetry_2
_geom_bond_publ_flag
P1 O1 1.4986(17) . yes
P1 O2 1.5157(16) . yes
P1 O3 1.5768(17) . yes
P1 P1 2.1741(11) 7_556 yes
O3 H3 0.86(4) . ?
N1 C2 1.324(3) . ?
N1 C5 1.373(3) . ?
N1 H1N 0.80(4) . ?
N3 C2 1.319(3) . ?
N3 C4 1.375(3) . ?
N3 H3N 0.77(4) . ?
C2 H2 0.9500 . ?
C4 C5 1.349(3) . ?
C4 H4 0.9500 . ?
C5 H5 0.9500 . ?

loop_
_geom_hbond_atom_site_label_D
_geom_hbond_atom_site_label_H
_geom_hbond_atom_site_label_A
_geom_hbond_distance_DH
_geom_hbond_distance_HA
_geom_hbond_distance_DA
_geom_hbond_angle_DHA
_geom_hbond_site_symmetry_A
O3 H3 O2 0.86(4) 1.73(4) 2.576(2) 169(4) 6_456
N1 H1N O2 0.80(4) 1.93(4) 2.731(3) 178(3) .
N3 H3N O1 0.77(4) 1.84(4) 2.616(3) 175(4) 1_565
C2 H2 O2 0.95 2.53 3.302(3) 138.7 7_556

loop_
_geom_torsion_atom_site_label_1
_geom_torsion_atom_site_label_2
_geom_torsion_atom_site_label_3
_geom_torsion_atom_site_label_4
_geom_torsion
_geom_torsion_site_symmetry_1
_geom_torsion_site_symmetry_2
_geom_torsion_site_symmetry_3
_geom_torsion_site_symmetry_4
_geom_torsion_publ_flag
C4 N3 C2 N1 -0.8(3) . . . . ?
C5 N1 C2 N3 1.0(3) . . . . ?
C2 N3 C4 C5 0.4(3) . . . . ?
N3 C4 C5 N1 0.2(3) . . . . ?
C2 N1 C5 C4 -0.7(3) . . . . ?
O1 P1 P1 O1 67.61(15) . . 7_556 7_556 yes
O2 P1 P1 O1 -164.46(9) . . 7_556 7_556 yes
O3 P1 P1 O1 -51.39(9) . . 7_556 7_556 yes
O1 P1 P1 O2 -164.46(9) . . 7_556 7_556 yes
O2 P1 P1 O2 -36.54(13) . . 7_556 7_556 yes
O3 P1 P1 O2 76.54(9) . . 7_556 7_556 yes
O1 P1 P1 O3 -51.39(10) . . 7_556 7_556 yes
O2 P1 P1 O3 76.54(9) . . 7_556 7_556 yes
O3 P1 P1 O3 -170.38(13) . . 7_556 7_556 yes

_cod_database_fobs_code 2108673
